data_7236052
loop_
_publ_author_name
'Bao, Shao-Juan'
'Krishna, Rajamani'
'He, Ya-Bing'
'Qin, Jun-Sheng'
'Su, Zhong-Min'
'Li, Shun-Li'
'Xie, Wei'
'Du, Dong-Ying'
'He, Wen-Wen'
'Zhang, Shu-Ran'
'Lan, Ya-Qian'

_publ_section_title
;
 A stable metal--organic framework with suitable pore sizes and rich
 uncoordinated nitrogen atoms on the internal surface of micropores for
 highly efficient CO2 capture
;
_journal_issue 14
_journal_name_full 'Journal of Materials Chemistry A'
_journal_page_first 7361
_journal_paper_doi 10.1039/C5TA00256G
_journal_volume 3
_journal_year 2015
_chemical_formula_moiety 'C34 H28 N10 O6 Zn2'
_chemical_formula_sum 'C34 H28 N10 O6 Zn2'
_chemical_formula_weight 803.40
_space_group_IT_number 9
_space_group_name_Hall 'C -2yc'
_space_group_name_H-M_alt 'C 1 c 1'
_symmetry_cell_setting monoclinic
_symmetry_space_group_name_Hall 'C -2yc'
_symmetry_space_group_name_H-M 'C 1 c 1'
_atom_sites_solution_hydrogens geom
_atom_sites_solution_primary direct
_atom_sites_solution_secondary difmap
_audit_creation_method SHELXL-97
_audit_update_record
;
2014-03-05 deposited with the CCDC.
2015-01-30 downloaded from the CCDC.
;
_cell_angle_alpha 90.000(5)
_cell_angle_beta 94.182(5)
_cell_angle_gamma 90.000(5)
_cell_formula_units_Z 4
_cell_length_a 8.3860(13)
_cell_length_b 17.1990(15)
_cell_length_c 25.132(4)
_cell_measurement_temperature 293(2)
_cell_volume 3615.2(9)
_computing_cell_refinement 'SMART (Bruker, 1997)'
_computing_data_collection 'SMART (Bruker, 1997)'
_computing_data_reduction SAINT
_computing_molecular_graphics 'SHELXTL-PLUS (Sheldrick, 1990)'
_computing_publication_material SHELXL-97
_computing_structure_refinement 'SHELXL-97 (Sheldrick, 1997)'
_computing_structure_solution 'SHELXS-97(Sheldrick, 1997)'
_diffrn_ambient_temperature 293(2)
_diffrn_measured_fraction_theta_full 1.000
_diffrn_measured_fraction_theta_max 0.998
_diffrn_radiation_monochromator graphite
_diffrn_radiation_source 'fine-focus sealed tube'
_diffrn_radiation_type MoK\a
_diffrn_radiation_wavelength 0.71069
_diffrn_reflns_av_R_equivalents 0.0321
_diffrn_reflns_av_sigmaI/netI 0.0641
_diffrn_reflns_limit_h_max 10
_diffrn_reflns_limit_h_min -10
_diffrn_reflns_limit_k_max 19
_diffrn_reflns_limit_k_min -21
_diffrn_reflns_limit_l_max 30
_diffrn_reflns_limit_l_min -31
_diffrn_reflns_number 11503
_diffrn_reflns_theta_full 25.00
_diffrn_reflns_theta_max 26.42
_diffrn_reflns_theta_min 1.62
_exptl_absorpt_coefficient_mu 1.385
_exptl_absorpt_correction_T_max 0.7691
_exptl_absorpt_correction_T_min 0.7233
_exptl_absorpt_correction_type multi-scan
_exptl_absorpt_process_details 'SADABS(Sheldrick, 1996)'
_exptl_crystal_density_diffrn 1.476
_exptl_crystal_density_method 'not measured'
_exptl_crystal_F_000 1640
_exptl_crystal_size_max 0.25
_exptl_crystal_size_mid 0.22
_exptl_crystal_size_min 0.20
_refine_diff_density_max 0.642
_refine_diff_density_min -0.535
_refine_diff_density_rms 0.065
_refine_ls_abs_structure_details 'Flack H D (1983), Acta Cryst. A39, 876-881'
_refine_ls_abs_structure_Flack -0.001(14)
_refine_ls_extinction_method none
_refine_ls_goodness_of_fit_ref 1.013
_refine_ls_hydrogen_treatment constr
_refine_ls_matrix_type full
_refine_ls_number_parameters 419
_refine_ls_number_reflns 6543
_refine_ls_number_restraints 2
_refine_ls_restrained_S_all 1.012
_refine_ls_R_factor_all 0.0682
_refine_ls_R_factor_gt 0.0473
_refine_ls_shift/su_max 0.003
_refine_ls_shift/su_mean 0.000
_refine_ls_structure_factor_coef Fsqd
_refine_ls_weighting_details 'calc w=1/[\s^2^(Fo^2^)+(0.0644P)^2^+0.0000P] where P=(Fo^2^+2Fc^2^)/3'
_refine_ls_weighting_scheme calc
_refine_ls_wR_factor_gt 0.1119
_refine_ls_wR_factor_ref 0.1218
_reflns_number_gt 4996
_reflns_number_total 6543
_reflns_threshold_expression >2\s(I)
_cod_data_source_file c5ta00256g2.cif
_cod_data_source_block mm
_cod_depositor_comments
;
The following automatic conversions were performed:

data item '_symmetry_cell_setting' value 'Monoclinic' was changed to
'monoclinic' in accordance with the
/home/saulius/struct/COD-crude-data/automatic-downloads/DataCite-retrospective/RSC/depositions/lib/dictionaries/cif_core.dic
dictionary named 'cif_core.dic' version 2.4.2 last updated on
2011-04-26.

Automatic conversion script
Id: cif_fix_values 6909 2019-04-08 15:41:33Z antanas 
;
_cod_original_sg_symbol_Hall C-2yc
_cod_original_sg_symbol_H-M Cc
_cod_database_code 7236052

loop_
_symmetry_equiv_pos_as_xyz
'x, y, z'
'x, -y, z+1/2'
'x+1/2, y+1/2, z'
'x+1/2, -y+1/2, z+1/2'

loop_
_atom_site_label
_atom_site_type_symbol
_atom_site_fract_x
_atom_site_fract_y
_atom_site_fract_z
_atom_site_U_iso_or_equiv
_atom_site_adp_type
_atom_site_occupancy
_atom_site_symmetry_multiplicity
_atom_site_calc_flag
_atom_site_refinement_flags
N9 N 0.5960(7) 0.6358(3) 0.13742(17) 0.0628(14) Uani 1 1 d .
O2 O 1.0655(7) 0.7172(3) 0.05594(15) 0.0877(17) Uani 1 1 d .
O5 O 1.0689(9) 0.5453(4) 0.1380(3) 0.126(2) Uiso 1 1 d .
C30 C 1.1352(13) 0.5200(6) 0.1786(4) 0.108(3) Uiso 1 1 d .
N10 N 1.2578(17) 0.4661(8) 0.1779(6) 0.172(4) Uiso 1 1 d .
C32 C 1.322(3) 0.4453(11) 0.2246(9) 0.235(8) Uiso 1 1 d .
H32A H 1.4043 0.4078 0.2202 0.352 Uiso 1 1 calc R
H32B H 1.2409 0.4228 0.2450 0.352 Uiso 1 1 calc R
H32C H 1.3664 0.4901 0.2429 0.352 Uiso 1 1 calc R
C31 C 1.278(4) 0.4393(18) 0.1238(12) 0.329(15) Uiso 1 1 d .
H31A H 1.2077 0.4679 0.0991 0.494 Uiso 1 1 calc R
H31B H 1.2527 0.3849 0.1212 0.494 Uiso 1 1 calc R
H31C H 1.3867 0.4473 0.1155 0.494 Uiso 1 1 calc R
C35 C 0.0341(19) 0.9280(8) 0.9245(6) 0.144(4) Uiso 1 1 d .
O8 O 0.0932(12) 0.9376(7) 0.8822(4) 0.172(4) Uiso 1 1 d .
N11 N -0.122(2) 0.9185(8) 0.9208(7) 0.193(5) Uiso 1 1 d .
C36 C -0.192(4) 0.9038(15) 0.9762(15) 0.363(18) Uiso 1 1 d .
H36A H -0.3060 0.8975 0.9711 0.544 Uiso 1 1 calc R
H36B H -0.1680 0.9474 0.9993 0.544 Uiso 1 1 calc R
H36C H -0.1455 0.8576 0.9921 0.544 Uiso 1 1 calc R
C37 C -0.199(5) 0.9115(17) 0.8676(14) 0.358(17) Uiso 1 1 d .
H37A H -0.3117 0.9050 0.8697 0.537 Uiso 1 1 calc R
H37B H -0.1562 0.8672 0.8502 0.537 Uiso 1 1 calc R
H37C H -0.1789 0.9576 0.8476 0.537 Uiso 1 1 calc R
Zn1 Zn 0.83395(8) 0.59393(4) 0.13272(2) 0.0585(2) Uani 1 1 d .
Zn2 Zn 0.65372(8) 0.24532(3) 0.12527(2) 0.04932(18) Uani 1 1 d .
O3 O 0.8945(7) 0.6437(3) 0.20124(14) 0.0755(15) Uani 1 1 d .
N4 N 0.7548(5) 0.4834(2) 0.11996(15) 0.0429(10) Uani 1 1 d .
O4 O 1.0318(6) 0.7486(2) 0.18773(15) 0.0673(12) Uani 1 1 d .
N3 N 0.6895(6) 0.4662(3) 0.07060(16) 0.0529(12) Uani 1 1 d .
C19 C 0.8223(6) 0.4106(3) 0.20343(17) 0.0375(11) Uani 1 1 d .
N5 N 0.3552(7) 0.6875(2) 0.13836(17) 0.0563(13) Uani 1 1 d .
N2 N 0.6569(6) 0.3925(2) 0.06859(17) 0.0513(12) Uani 1 1 d .
C5 C 0.9475(7) 0.6166(3) -0.12921(19) 0.0446(13) Uani 1 1 d .
C40 C 0.4789(8) 0.6720(3) 0.10863(17) 0.0551(16) Uani 1 1 d .
N6 N 0.4003(8) 0.6573(3) 0.18719(16) 0.0625(15) Uani 1 1 d .
O1 O 0.8783(9) 0.6342(4) 0.06421(17) 0.124(3) Uani 1 1 d .
N1 N 0.7008(5) 0.3600(2) 0.11614(15) 0.0442(11) Uani 1 1 d .
C13 C 0.8629(8) 0.6995(3) 0.3612(2) 0.0568(16) Uani 1 1 d .
H13 H 0.7968 0.6715 0.3824 0.068 Uiso 1 1 calc R
C1 C 0.9766(8) 0.6673(3) 0.03823(19) 0.0475(13) Uani 1 1 d .
C20 C 0.7790(7) 0.4661(3) 0.23951(18) 0.0452(12) Uani 1 1 d .
H20 H 0.7182 0.5087 0.2275 0.054 Uiso 1 1 calc R
C7 C 1.0367(10) 0.6971(4) -0.0551(2) 0.088(3) Uani 1 1 d .
H7 H 1.0902 0.7418 -0.0429 0.105 Uiso 1 1 calc R
C2 C 0.9734(7) 0.6481(3) -0.02002(17) 0.0429(12) Uani 1 1 d .
C17 C 0.7624(6) 0.4174(3) 0.14676(17) 0.0377(11) Uani 1 1 d .
C8 C 0.9186(6) 0.6047(3) -0.18778(18) 0.0400(11) Uani 1 1 d .
C10 C 0.9638(7) 0.7048(3) 0.21669(18) 0.0422(12) Uani 1 1 d .
C18 C 0.9187(7) 0.3500(3) 0.22102(19) 0.0483(13) Uani 1 1 d .
H18 H 0.9539 0.3141 0.1968 0.058 Uiso 1 1 calc R
C43 C 0.4423(8) 0.7818(3) -0.0207(2) 0.0577(16) Uani 1 1 d .
H43 H 0.4194 0.8323 -0.0321 0.069 Uiso 1 1 calc R
N8 N 0.5394(9) 0.6252(3) 0.18639(18) 0.0708(17) Uani 1 1 d .
C42 C 0.4512(8) 0.7652(3) 0.0324(2) 0.0561(15) Uani 1 1 d .
H42 H 0.4381 0.8052 0.0566 0.067 Uiso 1 1 calc R
C6 C 1.0218(10) 0.6808(5) -0.1089(2) 0.088(3) Uani 1 1 d .
H6 H 1.0649 0.7156 -0.1323 0.106 Uiso 1 1 calc R
C21 C 0.8253(7) 0.4589(3) 0.29291(18) 0.0450(12) Uani 1 1 d .
H21 H 0.7944 0.4965 0.3167 0.054 Uiso 1 1 calc R
C16 C 1.0488(11) 0.7847(4) 0.2961(2) 0.082(2) Uani 1 1 d .
H16 H 1.1099 0.8144 0.2743 0.099 Uiso 1 1 calc R
C11 C 0.9575(7) 0.7236(3) 0.27453(19) 0.0465(13) Uani 1 1 d .
C12 C 0.8647(7) 0.6831(3) 0.30707(19) 0.0503(14) Uani 1 1 d .
H12 H 0.8005 0.6432 0.2926 0.060 Uiso 1 1 calc R
C41 C 0.4791(9) 0.6913(3) 0.0513(2) 0.0597(17) Uani 1 1 d .
C14 C 0.9601(9) 0.7578(3) 0.3835(2) 0.0621(18) Uani 1 1 d .
C3 C 0.8966(13) 0.5826(4) -0.0395(2) 0.101(3) Uani 1 1 d .
H3 H 0.8487 0.5492 -0.0163 0.121 Uiso 1 1 calc R
C15 C 1.0497(11) 0.8018(5) 0.3499(2) 0.088(3) Uani 1 1 d .
H15 H 1.1107 0.8432 0.3638 0.106 Uiso 1 1 calc R
C9 C 0.9639(8) 0.6575(3) -0.22464(19) 0.0538(15) Uani 1 1 d .
H9 H 1.0267 0.6996 -0.2131 0.065 Uiso 1 1 calc R
C4 C 0.8901(12) 0.5658(4) -0.0934(2) 0.096(3) Uani 1 1 d .
H4 H 0.8457 0.5190 -0.1056 0.115 Uiso 1 1 calc R
C45 C 0.4985(13) 0.6505(4) -0.0392(2) 0.103(3) Uani 1 1 d .
H45 H 0.5177 0.6111 -0.0633 0.124 Uiso 1 1 calc R
C44 C 0.9667(9) 0.7756(4) 0.4418(2) 0.0636(17) Uani 1 1 d .
C46 C 0.5027(12) 0.6331(4) 0.0148(2) 0.095(3) Uani 1 1 d .
H46 H 0.5215 0.5823 0.0264 0.115 Uiso 1 1 calc R

loop_
_atom_site_aniso_label
_atom_site_aniso_U_11
_atom_site_aniso_U_22
_atom_site_aniso_U_33
_atom_site_aniso_U_23
_atom_site_aniso_U_13
_atom_site_aniso_U_12
N9 0.108(4) 0.057(3) 0.024(2) 0.0033(18) 0.005(2) 0.014(3)
O2 0.146(5) 0.095(3) 0.0224(18) -0.009(2) 0.005(2) -0.058(3)
Zn1 0.1006(6) 0.0555(4) 0.0205(3) -0.0075(3) 0.0114(3) -0.0225(4)
Zn2 0.0783(4) 0.0514(3) 0.0189(2) -0.0066(2) 0.0072(2) -0.0137(3)
O3 0.132(4) 0.073(3) 0.0212(18) -0.0141(17) 0.003(2) -0.026(3)
N4 0.058(3) 0.043(2) 0.0263(19) -0.0006(16) -0.0041(19) 0.0016(19)
O4 0.105(4) 0.070(3) 0.030(2) -0.0125(17) 0.023(2) -0.016(2)
N3 0.076(3) 0.051(3) 0.029(2) 0.0022(18) -0.009(2) 0.011(2)
C19 0.051(3) 0.041(3) 0.020(2) 0.0061(17) 0.0002(19) -0.003(2)
N5 0.106(4) 0.040(2) 0.024(2) 0.0049(17) 0.009(2) 0.014(3)
N2 0.080(4) 0.045(3) 0.027(2) -0.0017(17) -0.009(2) 0.009(2)
C5 0.054(4) 0.058(3) 0.021(2) -0.003(2) -0.003(2) -0.002(2)
C40 0.108(5) 0.040(3) 0.019(2) 0.0052(19) 0.014(3) 0.020(3)
N6 0.122(5) 0.043(2) 0.023(2) 0.0040(17) 0.011(3) 0.007(3)
O1 0.187(7) 0.166(6) 0.022(2) 0.000(3) 0.018(3) -0.104(5)
N1 0.064(3) 0.043(2) 0.025(2) -0.0046(16) -0.0046(19) 0.001(2)
C13 0.078(5) 0.065(3) 0.029(3) -0.012(2) 0.020(3) -0.023(3)
C1 0.072(4) 0.046(3) 0.024(2) 0.006(2) 0.001(2) -0.004(3)
C20 0.061(4) 0.046(3) 0.029(2) 0.0050(19) -0.001(2) 0.009(2)
C7 0.130(7) 0.101(5) 0.031(3) -0.009(3) 0.002(4) -0.073(5)
C2 0.061(4) 0.047(3) 0.021(2) -0.0021(19) -0.001(2) -0.003(2)
C17 0.046(3) 0.044(3) 0.022(2) -0.0030(18) -0.0028(19) 0.003(2)
C8 0.045(3) 0.051(3) 0.024(2) -0.0025(19) 0.000(2) -0.004(2)
C10 0.058(3) 0.047(3) 0.021(2) -0.004(2) 0.002(2) 0.003(3)
C18 0.068(4) 0.050(3) 0.026(2) -0.004(2) -0.004(2) 0.012(3)
C43 0.096(5) 0.047(3) 0.033(3) 0.017(2) 0.026(3) 0.024(3)
N8 0.137(6) 0.051(3) 0.024(2) 0.0066(19) 0.012(3) 0.021(3)
C42 0.088(5) 0.049(3) 0.034(3) 0.004(2) 0.020(3) 0.011(3)
C6 0.123(6) 0.120(6) 0.025(3) -0.012(3) 0.021(3) -0.077(5)
C21 0.060(3) 0.048(3) 0.027(2) -0.0021(19) 0.006(2) 0.008(2)
C16 0.128(7) 0.097(5) 0.024(3) -0.010(3) 0.018(3) -0.055(5)
C11 0.059(4) 0.057(3) 0.024(2) -0.007(2) 0.004(2) -0.004(3)
C12 0.069(4) 0.051(3) 0.031(3) -0.016(2) 0.005(3) -0.012(3)
C41 0.103(5) 0.054(3) 0.024(2) 0.011(2) 0.011(3) 0.020(3)
C14 0.098(5) 0.060(3) 0.030(3) -0.017(2) 0.017(3) -0.030(3)
C3 0.202(10) 0.074(4) 0.024(3) 0.010(3) -0.007(4) -0.060(5)
C15 0.131(7) 0.102(5) 0.035(3) -0.019(3) 0.026(4) -0.067(5)
C9 0.081(4) 0.052(3) 0.026(2) 0.005(2) -0.011(3) -0.018(3)
C4 0.208(10) 0.055(3) 0.022(3) -0.001(2) -0.009(4) -0.051(5)
C45 0.218(10) 0.067(4) 0.025(3) 0.002(3) 0.017(4) 0.066(5)
C44 0.096(5) 0.066(4) 0.032(3) -0.009(2) 0.022(3) -0.030(3)
C46 0.204(10) 0.056(4) 0.029(3) 0.005(2) 0.019(4) 0.052(5)

loop_
_atom_type_symbol
_atom_type_description
_atom_type_scat_dispersion_real
_atom_type_scat_dispersion_imag
_atom_type_scat_source
C C 0.0033 0.0016 'International Tables Vol C Tables 4.2.6.8 and 6.1.1.4'
H H 0.0000 0.0000 'International Tables Vol C Tables 4.2.6.8 and 6.1.1.4'
N N 0.0061 0.0033 'International Tables Vol C Tables 4.2.6.8 and 6.1.1.4'
O O 0.0106 0.0060 'International Tables Vol C Tables 4.2.6.8 and 6.1.1.4'
Zn Zn 0.2839 1.4301 'International Tables Vol C Tables 4.2.6.8 and 6.1.1.4'

loop_
_geom_angle_atom_site_label_1
_geom_angle_atom_site_label_2
_geom_angle_atom_site_label_3
_geom_angle
_geom_angle_site_symmetry_1
_geom_angle_site_symmetry_3
C40 N9 N8 105.2(5) . .
C40 N9 Zn1 141.6(4) . .
N8 N9 Zn1 113.2(4) . .
C1 O2 Zn2 135.2(4) . 3
C30 O5 Zn1 124.0(8) . .
O5 C30 N10 121.8(12) . .
C32 N10 C30 115.3(17) . .
C32 N10 C31 133.3(19) . .
C30 N10 C31 111.1(17) . .
O8 C35 N11 115.0(15) . .
C35 N11 C37 117(2) . .
C35 N11 C36 113.2(19) . .
C37 N11 C36 129(3) . .
O1 Zn1 O3 125.3(2) . .
O1 Zn1 N4 106.2(2) . .
O3 Zn1 N4 127.53(17) . .
O1 Zn1 N9 99.9(3) . .
O3 Zn1 N9 89.3(2) . .
N4 Zn1 N9 91.62(19) . .
O1 Zn1 O5 87.6(3) . .
O3 Zn1 O5 86.4(3) . .
N4 Zn1 O5 86.1(2) . .
N9 Zn1 O5 172.5(2) . .
O2 Zn2 O4 123.8(2) 3_445 3_445
O2 Zn2 N5 107.2(2) 3_445 3_545
O4 Zn2 N5 112.1(2) 3_445 3_545
O2 Zn2 N1 102.10(18) 3_445 .
O4 Zn2 N1 100.49(16) 3_445 .
N5 Zn2 N1 109.80(19) 3_545 .
C10 O3 Zn1 136.6(4) . .
C17 N4 N3 106.4(4) . .
C17 N4 Zn1 136.2(3) . .
N3 N4 Zn1 117.0(3) . .
C10 O4 Zn2 139.9(4) . 3
N2 N3 N4 108.6(4) . .
C18 C19 C20 119.3(4) . .
C18 C19 C17 121.4(4) . .
C20 C19 C17 119.3(4) . .
C40 N5 N6 104.5(5) . .
C40 N5 Zn2 133.9(3) . 3_455
N6 N5 Zn2 121.5(4) . 3_455
N3 N2 N1 109.2(4) . .
C6 C5 C4 116.6(5) . .
C6 C5 C8 121.6(5) . .
C4 C5 C8 121.6(5) . .
N9 C40 N5 111.0(4) . .
N9 C40 C41 125.6(6) . .
N5 C40 C41 123.4(5) . .
N8 N6 N5 109.9(5) . .
C1 O1 Zn1 145.7(5) . .
C17 N1 N2 105.9(4) . .
C17 N1 Zn2 136.5(3) . .
N2 N1 Zn2 117.5(3) . .
C14 C13 C12 119.6(5) . .
O2 C1 O1 123.8(5) . .
O2 C1 C2 119.1(5) . .
O1 C1 C2 116.9(5) . .
C21 C20 C19 120.6(4) . .
C2 C7 C6 120.0(6) . .
C7 C2 C3 118.4(5) . .
C7 C2 C1 121.2(5) . .
C3 C2 C1 120.3(5) . .
N4 C17 N1 109.9(4) . .
N4 C17 C19 124.0(4) . .
N1 C17 C19 126.0(4) . .
C9 C8 C21 117.1(4) . 2_564
C9 C8 C5 123.0(4) . .
C21 C8 C5 119.6(4) 2_564 .
O4 C10 O3 124.2(4) . .
O4 C10 C11 119.9(5) . .
O3 C10 C11 115.9(5) . .
C19 C18 C9 119.8(5) . 2_565
C42 C43 C44 121.1(5) . 4_464
N6 N8 N9 109.4(5) . .
C43 C42 C41 122.0(5) . .
C5 C6 C7 123.0(6) . .
C20 C21 C8 121.1(4) . 2_565
C15 C16 C11 120.5(6) . .
C12 C11 C16 118.4(5) . .
C12 C11 C10 122.4(5) . .
C16 C11 C10 119.2(5) . .
C11 C12 C13 122.1(5) . .
C42 C41 C46 118.1(5) . .
C42 C41 C40 122.3(5) . .
C46 C41 C40 119.7(5) . .
C13 C14 C15 118.4(5) . .
C13 C14 C44 121.6(5) . .
C15 C14 C44 120.0(5) . .
C2 C3 C4 120.3(6) . .
C16 C15 C14 120.8(6) . .
C8 C9 C18 122.1(5) . 2_564
C5 C4 C3 121.5(6) . .
C44 C45 C46 121.9(5) 4_464 .
C45 C44 C43 117.0(5) 4_565 4_565
C45 C44 C14 121.5(5) 4_565 .
C43 C44 C14 121.5(5) 4_565 .
C41 C46 C45 119.9(5) . .

loop_
_geom_bond_atom_site_label_1
_geom_bond_atom_site_label_2
_geom_bond_distance
_geom_bond_site_symmetry_2
N9 C40 1.331(8) .
N9 N8 1.363(7) .
N9 Zn1 2.133(6) .
O2 C1 1.200(7) .
O2 Zn2 1.905(4) 3
O5 C30 1.207(10) .
O5 Zn1 2.136(7) .
C30 N10 1.386(15) .
N10 C32 1.304(18) .
N10 C31 1.46(3) .
C35 O8 1.217(15) .
C35 N11 1.315(18) .
N11 C37 1.45(3) .
N11 C36 1.57(4) .
Zn1 O1 1.917(5) .
Zn1 O3 1.957(3) .
Zn1 N4 2.032(4) .
Zn2 O2 1.905(4) 3_445
Zn2 O4 1.936(4) 3_445
Zn2 N5 1.967(5) 3_545
Zn2 N1 2.028(4) .
O3 C10 1.248(6) .
N4 C17 1.319(6) .
N4 N3 1.351(5) .
O4 C10 1.218(7) .
O4 Zn2 1.936(4) 3
N3 N2 1.297(6) .
C19 C18 1.372(7) .
C19 C20 1.384(7) .
C19 C17 1.480(6) .
N5 C40 1.349(8) .
N5 N6 1.360(6) .
N5 Zn2 1.967(5) 3_455
N2 N1 1.346(6) .
C5 C6 1.351(8) .
C5 C4 1.366(8) .
C5 C8 1.488(6) .
C40 C41 1.478(6) .
N6 N8 1.292(8) .
O1 C1 1.228(8) .
N1 C17 1.332(6) .
C13 C14 1.384(7) .
C13 C12 1.391(7) .
C1 C2 1.499(6) .
C20 C21 1.375(6) .
C7 C2 1.357(8) .
C7 C6 1.376(8) .
C2 C3 1.371(8) .
C8 C9 1.371(7) .
C8 C21 1.409(7) 2_564
C10 C11 1.494(6) .
C18 C9 1.396(6) 2_565
C43 C42 1.361(7) .
C43 C44 1.390(8) 4_464
C42 C41 1.372(7) .
C21 C8 1.409(7) 2_565
C16 C15 1.382(8) .
C16 C11 1.387(8) .
C11 C12 1.362(8) .
C41 C46 1.382(8) .
C14 C15 1.394(9) .
C14 C44 1.494(7) .
C3 C4 1.382(8) .
C9 C18 1.396(6) 2_564
C45 C44 1.377(9) 4_464
C45 C46 1.389(8) .
C44 C45 1.377(9) 4_565
C44 C43 1.390(8) 4_565
